data_2219523
loop_
_publ_author_name
'Ramachandran, G.'
'Suresh, R.'
'Sreedevi, S.'
'Kanakam, Charles C'
'Ramkumar, V.'

_publ_section_title
;
 6-Formyl-2-methoxy-3-nitrophenyl 4-toluenesulfonate
;
_journal_coeditor_code BX2179
_journal_issue 10
_journal_name_full 'Acta Crystallographica Section E'
_journal_page_first o2046
_journal_paper_doi 10.1107/S1600536808029711
_journal_volume 64
_journal_year 2008
_chemical_formula_iupac 'C15 H13 N O7 S'
_chemical_formula_moiety 'C15 H13 N O7 S'
_chemical_formula_sum 'C15 H13 N O7 S'
_chemical_formula_weight 351.32
_chemical_name_systematic
;
6-Formyl-2-methoxy-3-nitrophenyl 4-toluenesulfonate
;
_space_group_IT_number 2
_symmetry_cell_setting triclinic
_symmetry_space_group_name_Hall '-P 1'
_symmetry_space_group_name_H-M 'P -1'
_atom_sites_solution_hydrogens geom
_atom_sites_solution_primary direct
_atom_sites_solution_secondary difmap
_audit_creation_method SHELXL-97
_cell_angle_alpha 86.022(3)
_cell_angle_beta 87.294(3)
_cell_angle_gamma 73.588(3)
_cell_formula_units_Z 2
_cell_length_a 8.1883(16)
_cell_length_b 9.5511(19)
_cell_length_c 10.530(2)
_cell_measurement_reflns_used 873
_cell_measurement_temperature 298(2)
_cell_measurement_theta_max 26.29
_cell_measurement_theta_min 2.59
_cell_volume 787.7(3)
_computing_cell_refinement 'APEX2 (Bruker, 2004)'
_computing_data_collection 'APEX2 (Bruker, 2004)'
_computing_data_reduction 'SAINT (Bruker, 2004)'
_computing_molecular_graphics 'ORTEP-3 (Farrugia, 1997)'
_computing_publication_material 'SHELXL97 (Sheldrick, 2008)'
_computing_structure_refinement 'SHELXL97 (Sheldrick, 2008)'
_computing_structure_solution 'SHELXS97 (Sheldrick, 2008)'
_diffrn_ambient_temperature 293(2)
_diffrn_measured_fraction_theta_full 0.997
_diffrn_measured_fraction_theta_max 0.954
_diffrn_measurement_device_type 'Bruker APEXII CCD area-detector'
_diffrn_measurement_method '\f and \w'
_diffrn_radiation_monochromator graphite
_diffrn_radiation_source 'fine-focus sealed tube'
_diffrn_radiation_type MoK\a
_diffrn_radiation_wavelength 0.71073
_diffrn_reflns_av_R_equivalents 0.0183
_diffrn_reflns_av_sigmaI/netI 0.0209
_diffrn_reflns_limit_h_max 10
_diffrn_reflns_limit_h_min -10
_diffrn_reflns_limit_k_max 12
_diffrn_reflns_limit_k_min -12
_diffrn_reflns_limit_l_max 13
_diffrn_reflns_limit_l_min -13
_diffrn_reflns_number 9176
_diffrn_reflns_theta_full 25.00
_diffrn_reflns_theta_max 28.04
_diffrn_reflns_theta_min 1.94
_exptl_absorpt_coefficient_mu 0.244
_exptl_absorpt_correction_T_max 0.9506
_exptl_absorpt_correction_T_min 0.9046
_exptl_absorpt_correction_type multi-scan
_exptl_absorpt_process_details '(SADABS; Bruker, 1999)'
_exptl_crystal_colour Yellow
_exptl_crystal_density_diffrn 1.481
_exptl_crystal_density_method 'not measured'
_exptl_crystal_description Block
_exptl_crystal_F_000 364
_exptl_crystal_size_max 0.42
_exptl_crystal_size_mid 0.32
_exptl_crystal_size_min 0.21
_refine_diff_density_max 0.249
_refine_diff_density_min -0.243
_refine_ls_extinction_method none
_refine_ls_goodness_of_fit_ref 1.025
_refine_ls_hydrogen_treatment mixed
_refine_ls_matrix_type full
_refine_ls_number_parameters 223
_refine_ls_number_reflns 3647
_refine_ls_number_restraints 0
_refine_ls_restrained_S_all 1.025
_refine_ls_R_factor_all 0.0572
_refine_ls_R_factor_gt 0.0446
_refine_ls_shift/su_max 0.001
_refine_ls_shift/su_mean 0.000
_refine_ls_structure_factor_coef Fsqd
_refine_ls_weighting_details 'calc w=1/[\s^2^(Fo^2^)+(0.0677P)^2^+0.1932P] where P=(Fo^2^+2Fc^2^)/3'
_refine_ls_weighting_scheme calc
_refine_ls_wR_factor_gt 0.1201
_refine_ls_wR_factor_ref 0.1294
_reflns_number_gt 2897
_reflns_number_total 3647
_reflns_threshold_expression I>2\s(I)
_cod_data_source_file bx2179.cif
_cod_data_source_block I
_cod_original_cell_volume 787.8(3)
_cod_original_sg_symbol_H-M 'P -1   '
_cod_database_code 2219523
_cod_database_fobs_code 2219523

loop_
_symmetry_equiv_pos_as_xyz
'x, y, z'
'-x, -y, -z'

loop_
_atom_site_type_symbol
_atom_site_label
_atom_site_fract_x
_atom_site_fract_y
_atom_site_fract_z
_atom_site_U_iso_or_equiv
_atom_site_adp_type
_atom_site_calc_flag
_atom_site_refinement_flags
_atom_site_occupancy
C C1 0.7558(2) -0.10359(19) 0.96696(18) 0.0478(4) Uani d . 1
C C2 0.6751(2) -0.1421(2) 1.0781(2) 0.0538(5) Uani d . 1
H H2 0.6431 -0.2284 1.0839 0.065 Uiso calc R 1
C C3 0.6428(2) -0.0544(2) 1.1783(2) 0.0562(5) Uani d . 1
H H3 0.5877 -0.0801 1.2517 0.067 Uiso calc R 1
C C4 0.6923(2) 0.0729(2) 1.17052(18) 0.0517(4) Uani d . 1
C C5 0.7671(2) 0.12023(18) 1.06001(18) 0.0456(4) Uani d . 1
C C6 0.7967(2) 0.02845(18) 0.95936(17) 0.0426(4) Uani d . 1
C C7 0.7991(3) -0.2053(2) 0.8626(2) 0.0658(6) Uani d . 1
C C8 0.6935(3) 0.3798(2) 1.0658(3) 0.0804(7) Uani d . 1
H H8A 0.5854 0.3754 1.0375 0.121 Uiso calc R 1
H H8B 0.7267 0.4572 1.0182 0.121 Uiso calc R 1
H H8C 0.6844 0.3981 1.1547 0.121 Uiso calc R 1
C C9 0.9340(2) 0.2467(2) 0.67574(17) 0.0476(4) Uani d . 1
C C10 0.9440(3) 0.3730(2) 0.7267(2) 0.0585(5) Uani d . 1
H H10 0.8676 0.4155 0.7907 0.070 Uiso calc R 1
C C11 1.0702(3) 0.4352(2) 0.6806(2) 0.0613(5) Uani d . 1
H H11 1.0771 0.5211 0.7136 0.074 Uiso calc R 1
C C12 1.1854(3) 0.3732(2) 0.58733(19) 0.0541(5) Uani d . 1
C C13 1.1713(3) 0.2464(2) 0.5368(2) 0.0603(5) Uani d . 1
H H13 1.2477 0.2039 0.4729 0.072 Uiso calc R 1
C C14 1.0458(3) 0.1830(2) 0.58002(19) 0.0569(5) Uani d . 1
H H14 1.0366 0.0987 0.5453 0.068 Uiso calc R 1
C C15 1.3252(3) 0.4399(3) 0.5411(3) 0.0757(7) Uani d . 1
H H15A 1.2901 0.5427 0.5541 0.114 Uiso calc R 1
H H15B 1.3482 0.4254 0.4520 0.114 Uiso calc R 1
H H15C 1.4263 0.3940 0.5876 0.114 Uiso calc R 1
N N1 0.6741(3) 0.1525(2) 1.28715(19) 0.0734(5) Uani d . 1
S S1 0.77841(6) 0.16535(5) 0.73509(5) 0.05360(17) Uani d . 1
O O1 0.7587(3) -0.3163(2) 0.8658(2) 0.1075(7) Uani d . 1
O O2 0.5469(3) 0.1609(3) 1.3527(2) 0.1279(9) Uani d . 1
O O3 0.7902(3) 0.1989(2) 1.31513(18) 0.0950(6) Uani d . 1
O O4 0.81953(17) 0.24287(14) 1.04624(14) 0.0588(4) Uani d . 1
O O5 0.88441(15) 0.06651(13) 0.85158(12) 0.0497(3) Uani d . 1
O O6 0.63603(17) 0.26914(17) 0.78802(15) 0.0685(4) Uani d . 1
O O7 0.7507(2) 0.0679(2) 0.64859(16) 0.0786(5) Uani d . 1
H H7 0.862(3) -0.182(3) 0.796(2) 0.074(7) Uiso d . 1

loop_
_atom_site_aniso_label
_atom_site_aniso_U_11
_atom_site_aniso_U_22
_atom_site_aniso_U_33
_atom_site_aniso_U_12
_atom_site_aniso_U_13
_atom_site_aniso_U_23
C1 0.0396(8) 0.0408(8) 0.0614(11) -0.0089(7) -0.0029(8) -0.0005(8)
C2 0.0463(10) 0.0454(9) 0.0704(12) -0.0169(8) -0.0019(9) 0.0074(9)
C3 0.0443(10) 0.0623(11) 0.0601(11) -0.0158(8) 0.0031(8) 0.0110(9)
C4 0.0417(9) 0.0566(10) 0.0536(10) -0.0085(8) 0.0008(8) -0.0053(8)
C5 0.0359(8) 0.0404(8) 0.0597(10) -0.0099(7) -0.0024(7) 0.0002(8)
C6 0.0331(8) 0.0425(8) 0.0507(9) -0.0098(6) -0.0006(7) 0.0032(7)
C7 0.0707(14) 0.0507(11) 0.0770(15) -0.0181(10) 0.0055(12) -0.0123(10)
C8 0.0891(17) 0.0435(11) 0.1050(19) -0.0107(11) -0.0060(15) -0.0103(12)
C9 0.0500(10) 0.0507(9) 0.0465(9) -0.0226(8) -0.0023(7) 0.0022(7)
C10 0.0620(12) 0.0551(11) 0.0620(12) -0.0225(9) 0.0110(9) -0.0115(9)
C11 0.0699(13) 0.0498(10) 0.0722(13) -0.0295(10) 0.0039(10) -0.0093(9)
C12 0.0572(11) 0.0548(10) 0.0553(10) -0.0262(9) -0.0025(9) 0.0082(9)
C13 0.0651(12) 0.0697(12) 0.0516(11) -0.0289(10) 0.0128(9) -0.0075(9)
C14 0.0693(12) 0.0589(11) 0.0516(10) -0.0324(10) 0.0041(9) -0.0100(9)
C15 0.0691(14) 0.0796(15) 0.0879(16) -0.0416(12) 0.0041(12) 0.0126(13)
N1 0.0743(13) 0.0818(13) 0.0614(11) -0.0165(11) 0.0068(10) -0.0140(10)
S1 0.0482(3) 0.0630(3) 0.0554(3) -0.0270(2) -0.0066(2) 0.0082(2)
O1 0.1421(19) 0.0669(11) 0.1292(17) -0.0530(12) 0.0317(14) -0.0372(11)
O2 0.1049(16) 0.185(2) 0.0988(16) -0.0444(17) 0.0474(14) -0.0604(17)
O3 0.1123(15) 0.1068(14) 0.0786(12) -0.0459(13) -0.0068(11) -0.0262(11)
O4 0.0565(8) 0.0453(7) 0.0785(9) -0.0205(6) 0.0023(7) -0.0070(6)
O5 0.0402(6) 0.0538(7) 0.0535(7) -0.0130(5) 0.0029(5) 0.0052(6)
O6 0.0433(7) 0.0758(9) 0.0808(10) -0.0136(7) -0.0020(7) 0.0215(8)
O7 0.0926(12) 0.0985(12) 0.0683(9) -0.0644(10) -0.0141(8) 0.0003(9)

loop_
_atom_type_symbol
_atom_type_description
_atom_type_scat_dispersion_real
_atom_type_scat_dispersion_imag
_atom_type_scat_source
C C 0.0033 0.0016 'International Tables Vol C Tables 4.2.6.8 and 6.1.1.4'
H H 0.0000 0.0000 'International Tables Vol C Tables 4.2.6.8 and 6.1.1.4'
N N 0.0061 0.0033 'International Tables Vol C Tables 4.2.6.8 and 6.1.1.4'
S S 0.1246 0.1234 'International Tables Vol C Tables 4.2.6.8 and 6.1.1.4'
O O 0.0106 0.0060 'International Tables Vol C Tables 4.2.6.8 and 6.1.1.4'

loop_
_geom_angle_atom_site_label_1
_geom_angle_atom_site_label_2
_geom_angle_atom_site_label_3
_geom_angle
C6 C1 C2 118.45(17)
C6 C1 C7 122.12(18)
C2 C1 C7 119.42(18)
C3 C2 C1 120.55(17)
C3 C2 H2 119.7
C1 C2 H2 119.7
C2 C3 C4 119.79(18)
C2 C3 H3 120.1
C4 C3 H3 120.1
C3 C4 C5 122.26(18)
C3 C4 N1 117.05(18)
C5 C4 N1 120.54(18)
O4 C5 C6 118.41(16)
O4 C5 C4 125.31(17)
C6 C5 C4 116.20(16)
C1 C6 C5 122.61(16)
C1 C6 O5 119.59(16)
C5 C6 O5 117.56(15)
O1 C7 C1 122.8(2)
O1 C7 H7 120.0(16)
C1 C7 H7 117.2(16)
O4 C8 H8A 109.5
O4 C8 H8B 109.5
H8A C8 H8B 109.5
O4 C8 H8C 109.5
H8A C8 H8C 109.5
H8B C8 H8C 109.5
C10 C9 C14 121.31(17)
C10 C9 S1 119.04(15)
C14 C9 S1 119.64(14)
C9 C10 C11 118.60(19)
C9 C10 H10 120.7
C11 C10 H10 120.7
C12 C11 C10 121.56(18)
C12 C11 H11 119.2
C10 C11 H11 119.2
C11 C12 C13 118.60(17)
C11 C12 C15 120.86(19)
C13 C12 C15 120.5(2)
C14 C13 C12 121.05(19)
C14 C13 H13 119.5
C12 C13 H13 119.5
C13 C14 C9 118.86(18)
C13 C14 H14 120.6
C9 C14 H14 120.6
C12 C15 H15A 109.5
C12 C15 H15B 109.5
H15A C15 H15B 109.5
C12 C15 H15C 109.5
H15A C15 H15C 109.5
H15B C15 H15C 109.5
O2 N1 O3 124.0(2)
O2 N1 C4 117.3(2)
O3 N1 C4 118.5(2)
O7 S1 O6 119.12(11)
O7 S1 O5 107.06(9)
O6 S1 O5 107.89(8)
O7 S1 C9 111.02(10)
O6 S1 C9 111.53(9)
O5 S1 C9 97.91(8)
C5 O4 C8 117.22(16)
C6 O5 S1 119.51(10)

loop_
_geom_bond_atom_site_label_1
_geom_bond_atom_site_label_2
_geom_bond_distance
C1 C6 1.390(2)
C1 C2 1.395(3)
C1 C7 1.481(3)
C2 C3 1.362(3)
C2 H2 0.9300
C3 C4 1.382(3)
C3 H3 0.9300
C4 C5 1.397(3)
C4 N1 1.469(3)
C5 O4 1.353(2)
C5 C6 1.391(3)
C6 O5 1.396(2)
C7 O1 1.195(3)
C7 H7 0.90(3)
C8 O4 1.439(3)
C8 H8A 0.9600
C8 H8B 0.9600
C8 H8C 0.9600
C9 C10 1.378(3)
C9 C14 1.381(3)
C9 S1 1.7417(18)
C10 C11 1.385(3)
C10 H10 0.9300
C11 C12 1.372(3)
C11 H11 0.9300
C12 C13 1.391(3)
C12 C15 1.507(3)
C13 C14 1.378(3)
C13 H13 0.9300
C14 H14 0.9300
C15 H15A 0.9600
C15 H15B 0.9600
C15 H15C 0.9600
N1 O2 1.208(3)
N1 O3 1.212(3)
S1 O7 1.4157(17)
S1 O6 1.4194(16)
S1 O5 1.6206(13)

loop_
_geom_hbond_atom_site_label_D
_geom_hbond_atom_site_label_H
_geom_hbond_atom_site_label_A
_geom_hbond_site_symmetry_A
_geom_hbond_distance_DH
_geom_hbond_distance_HA
_geom_hbond_distance_DA
_geom_hbond_angle_DHA
_geom_hbond_publ_flag
C2 H2 O6 2_657 0.93 2.70 3.335(3) 125 yes

loop_
_geom_torsion_atom_site_label_1
_geom_torsion_atom_site_label_2
_geom_torsion_atom_site_label_3
_geom_torsion_atom_site_label_4
_geom_torsion
C6 C1 C2 C3 -2.3(3)
C7 C1 C2 C3 176.22(18)
C1 C2 C3 C4 -0.8(3)
C2 C3 C4 C5 3.5(3)
C2 C3 C4 N1 -172.22(18)
C3 C4 C5 O4 -179.50(17)
N1 C4 C5 O4 -3.9(3)
C3 C4 C5 C6 -2.9(3)
N1 C4 C5 C6 172.72(16)
C2 C1 C6 C5 2.9(3)
C7 C1 C6 C5 -175.55(17)
C2 C1 C6 O5 177.10(15)
C7 C1 C6 O5 -1.3(3)
O4 C5 C6 C1 176.49(15)
C4 C5 C6 C1 -0.4(2)
O4 C5 C6 O5 2.2(2)
C4 C5 C6 O5 -174.69(14)
C6 C1 C7 O1 -176.9(2)
C2 C1 C7 O1 4.7(3)
C14 C9 C10 C11 -0.5(3)
S1 C9 C10 C11 178.74(17)
C9 C10 C11 C12 -0.8(3)
C10 C11 C12 C13 1.4(3)
C10 C11 C12 C15 -178.1(2)
C11 C12 C13 C14 -0.7(3)
C15 C12 C13 C14 178.8(2)
C12 C13 C14 C9 -0.5(3)
C10 C9 C14 C13 1.1(3)
S1 C9 C14 C13 -178.09(17)
C3 C4 N1 O2 -40.7(3)
C5 C4 N1 O2 143.5(2)
C3 C4 N1 O3 135.6(2)
C5 C4 N1 O3 -40.2(3)
C10 C9 S1 O7 161.44(16)
C14 C9 S1 O7 -19.3(2)
C10 C9 S1 O6 26.04(19)
C14 C9 S1 O6 -154.70(16)
C10 C9 S1 O5 -86.80(17)
C14 C9 S1 O5 92.45(17)
C6 C5 O4 C8 124.5(2)
C4 C5 O4 C8 -58.9(3)
C1 C6 O5 S1 93.43(17)
C5 C6 O5 S1 -92.07(17)
O7 S1 O5 C6 -92.32(14)
O6 S1 O5 C6 37.02(15)
C9 S1 O5 C6 152.75(13)

loop_
_cod_related_entry_id
_cod_related_entry_database
_cod_related_entry_code
1 ChemSpider 8603414
